data_1506439
loop_
_publ_author_name
'Triana, Jorge'
'L\'opez, Mariana'
'P\'erez, Francisco J'
'Gonz\'alez-Platas, Javier'
'Quintana, Jos\'e'
'Est\'evez, Francisco'
'Le\'on, Francisco'
'Bermejo, Jaime'

_publ_section_title
;
 Sesquiterpenoids from Pulicaria canariensis and their cytotoxic
 activities.
;
_journal_issue 4
_journal_name_full 'Journal of natural products'
_journal_page_first 523
_journal_page_last 531
_journal_paper_doi 10.1021/np0496183
_journal_volume 68
_journal_year 2005
_chemical_absolute_configuration unk
_chemical_compound_source 'see text'
_chemical_formula_moiety 'C20 H30 O6'
_chemical_formula_sum 'C20 H30 O6'
_chemical_formula_weight 366.44
_chemical_name_systematic
;
methyl (1E,4E)-6\a,8\b-diacetoxy-7\bH-germacra-1(10),4-dien-14-oate
;
_space_group_IT_number 19
_symmetry_cell_setting orthorhombic
_symmetry_Int_Tables_number 19
_symmetry_space_group_name_Hall 'P 2ac 2ab'
_symmetry_space_group_name_H-M 'P 21 21 21'
_atom_sites_solution_hydrogens geom
_atom_sites_solution_primary direct
_atom_sites_solution_secondary difmap
_cell_angle_alpha 90
_cell_angle_beta 90
_cell_angle_gamma 90
_cell_formula_units_Z 4
_cell_length_a 9.5032(2)
_cell_length_b 11.2533(3)
_cell_length_c 19.2625(6)
_cell_measurement_reflns_used 5904
_cell_measurement_temperature 293
_cell_volume 2059.98(9)
_computing_cell_refinement 'HKL Scalepack (Otwinowski & Minor 1997)'
_computing_data_collection 'Collect (Nonius BV, 1997-2000)'
_computing_data_reduction
;
HKL Denzo and Scalepack (Otwinowski & Minor 1997)
;
_computing_molecular_graphics 'PLATON (Spek, 2003)'
_computing_publication_material 'PLATON (Spek, 2003)'
_computing_structure_refinement 'SHELXL-97 (Sheldrick, 1997)'
_computing_structure_solution 'SIR2002 (Altomare et al., 2003)'
_diffrn_ambient_temperature 293
_diffrn_detector_area_resol_mean 9
_diffrn_measured_fraction_theta_full 0.985
_diffrn_measured_fraction_theta_max 0.985
_diffrn_measurement_device_type 'KappaCCD Bruker-Nonius Diffractometer'
_diffrn_measurement_method CCD
_diffrn_radiation_monochromator graphite
_diffrn_radiation_probe x-ray
_diffrn_radiation_source 'fine-focus sealed tube'
_diffrn_radiation_type MoK\a
_diffrn_radiation_wavelength 0.71073
_diffrn_reflns_av_R_equivalents 0.1043
_diffrn_reflns_av_sigmaI/netI 0.0530
_diffrn_reflns_limit_h_max 12
_diffrn_reflns_limit_h_min -12
_diffrn_reflns_limit_k_max 14
_diffrn_reflns_limit_k_min -14
_diffrn_reflns_limit_l_max 25
_diffrn_reflns_limit_l_min -25
_diffrn_reflns_number 26600
_diffrn_reflns_reduction_process ' ?'
_diffrn_reflns_theta_full 28.63
_diffrn_reflns_theta_max 28.63
_diffrn_reflns_theta_min 2.10
_exptl_absorpt_coefficient_mu 0.086
_exptl_absorpt_correction_type none
_exptl_crystal_colour colourless
_exptl_crystal_density_diffrn 1.182
_exptl_crystal_density_method 'Not Measured'
_exptl_crystal_description plate
_exptl_crystal_F_000 792
_exptl_crystal_size_max 0.12
_exptl_crystal_size_mid 0.07
_exptl_crystal_size_min 0.02
_refine_diff_density_max 0.242
_refine_diff_density_min -0.275
_refine_diff_density_rms 0.086
_refine_ls_extinction_method none
_refine_ls_goodness_of_fit_ref 1.217
_refine_ls_hydrogen_treatment constr
_refine_ls_matrix_type full
_refine_ls_number_parameters 241
_refine_ls_number_reflns 2939
_refine_ls_number_restraints 0
_refine_ls_restrained_S_all 1.217
_refine_ls_R_factor_all 0.0765
_refine_ls_R_factor_gt 0.0630
_refine_ls_shift/su_max 0.000
_refine_ls_shift/su_mean 0.000
_refine_ls_structure_factor_coef Fsqd
_refine_ls_weighting_details 'calc w=1/[\s^2^(Fo^2^)+(0.0912P)^2^+0.1621P] where P=(Fo^2^+2Fc^2^)/3'
_refine_ls_weighting_scheme calc
_refine_ls_wR_factor_gt 0.1638
_refine_ls_wR_factor_ref 0.1762
_reflns_number_gt 2539
_reflns_number_total 2939
_reflns_threshold_expression I>2\s(I)
_cod_data_source_file np0496183si20041123_065332.cif
_cod_data_source_block berm_1a
_cod_depositor_comments
;
The following automatic conversions were performed:

'_symmetry_cell_setting' value 'Orthorhombic' changed to
'orthorhombic' according to
/home/saulius/struct/CIF-dictionaries/cif_core.dic dictionary named
'cif_core.dic' version 2.4.1 from 2010-06-29.

Automatic conversion script
Id: cif_fix_values 1715 2011-07-08 13:25:40Z adriana 
;
_cod_database_code 1506439

loop_
_symmetry_equiv_pos_site_id
_symmetry_equiv_pos_as_xyz
1 x,y,z
2 1/2-x,-y,1/2+z
3 1/2+x,1/2-y,-z
4 -x,1/2+y,1/2-z

loop_
_atom_site_aniso_label
_atom_site_aniso_U_11
_atom_site_aniso_U_22
_atom_site_aniso_U_33
_atom_site_aniso_U_23
_atom_site_aniso_U_13
_atom_site_aniso_U_12
O1 0.0489(11) 0.0353(9) 0.0586(12) 0.0066(8) -0.0033(10) 0.0014(9)
O2 0.0703(15) 0.0727(15) 0.0405(11) -0.0070(10) 0.0082(10) 0.0210(13)
O3 0.0313(9) 0.0710(13) 0.0543(12) -0.0101(11) 0.0025(9) -0.0041(10)
O4 0.0574(14) 0.0655(14) 0.0872(18) 0.0041(14) -0.0016(13) 0.0177(12)
O5 0.0863(18) 0.0628(14) 0.0608(14) -0.0278(12) -0.0146(14) 0.0007(14)
O6 0.0664(17) 0.183(4) 0.090(2) -0.045(3) -0.0303(17) 0.020(2)
C1 0.0554(16) 0.0419(13) 0.0357(13) 0.0034(11) -0.0012(12) 0.0106(13)
C2 0.0652(18) 0.0578(16) 0.0298(12) 0.0062(12) -0.0043(13) 0.0138(15)
C3 0.0582(17) 0.0622(17) 0.0319(12) -0.0036(12) -0.0130(12) 0.0054(15)
C4 0.0493(14) 0.0414(13) 0.0315(12) -0.0050(10) -0.0027(11) 0.0001(12)
C5 0.0356(12) 0.0391(12) 0.0342(12) -0.0027(10) -0.0023(10) -0.0012(11)
C6 0.0403(13) 0.0360(11) 0.0349(12) 0.0026(10) 0.0006(10) -0.0004(10)
C7 0.0352(12) 0.0441(13) 0.0295(11) 0.0040(10) -0.0054(10) 0.0033(11)
C8 0.0328(12) 0.0480(14) 0.0358(12) -0.0057(11) -0.0022(10) -0.0017(11)
C9 0.0446(14) 0.0399(12) 0.0360(12) 0.0021(10) 0.0038(11) -0.0081(11)
C10 0.0501(14) 0.0320(11) 0.0358(12) 0.0016(10) 0.0020(11) 0.0003(11)
C11 0.0453(14) 0.0506(14) 0.0310(12) 0.0050(11) 0.0027(11) 0.0005(12)
C12 0.070(2) 0.0656(19) 0.0508(17) 0.0082(15) 0.0162(16) -0.0108(18)
C13 0.078(2) 0.080(2) 0.0330(13) -0.0087(14) 0.0045(15) -0.002(2)
C14 0.0632(18) 0.0327(12) 0.0423(14) 0.0003(11) -0.0022(14) 0.0026(13)
C15 0.084(2) 0.075(2) 0.0377(15) -0.0025(14) 0.0071(16) 0.018(2)
C16 0.0548(18) 0.0471(15) 0.0530(17) 0.0015(13) -0.0031(14) 0.0127(14)
C17 0.092(3) 0.0538(19) 0.126(4) 0.024(2) -0.011(3) 0.011(2)
C18 0.0418(16) 0.066(2) 0.078(2) -0.0007(18) -0.0090(16) -0.0038(16)
C19 0.0386(18) 0.134(4) 0.140(4) -0.004(4) 0.004(2) 0.006(2)
C20 0.124(4) 0.097(3) 0.0415(17) -0.0061(18) 0.015(2) 0.047(3)

loop_
_atom_site_label
_atom_site_type_symbol
_atom_site_thermal_displace_type
_atom_site_fract_x
_atom_site_fract_y
_atom_site_fract_z
_atom_site_occupancy
_atom_site_U_iso_or_equiv
_atom_site_calc_flag
_atom_site_refinement_flags
O1 O Uani 0.7278(2) 0.83177(17) 0.15541(12) 1.000 0.0476(6) . .
O2 O Uani 0.9658(3) 0.3241(2) 0.09729(11) 1.000 0.0612(8) . .
O3 O Uani 0.4531(2) 0.5479(2) 0.15577(11) 1.000 0.0522(7) . .
O4 O Uani 0.4984(3) 0.8735(2) 0.14841(15) 1.000 0.0700(9) . .
O5 O Uani 0.7394(3) 0.2903(2) 0.07513(13) 1.000 0.0700(9) . .
O6 O Uani 0.3542(3) 0.4971(4) 0.05619(18) 1.000 0.1131(16) . .
C1 C Uani 0.8952(3) 0.3856(2) 0.23007(13) 1.000 0.0443(8) . .
C2 C Uani 0.8830(4) 0.4288(3) 0.30384(14) 1.000 0.0509(9) . .
C3 C Uani 0.9287(3) 0.5597(3) 0.31308(15) 1.000 0.0508(9) . .
C4 C Uani 0.8165(3) 0.6384(2) 0.28398(13) 1.000 0.0407(8) . .
C5 C Uani 0.8192(3) 0.6644(2) 0.21633(13) 1.000 0.0363(7) . .
C6 C Uani 0.6976(3) 0.7082(2) 0.17504(13) 1.000 0.0371(7) . .
C7 C Uani 0.6672(3) 0.6317(2) 0.11001(12) 1.000 0.0363(7) . .
C8 C Uani 0.5921(3) 0.5147(2) 0.13040(14) 1.000 0.0389(7) . .
C9 C Uani 0.6491(3) 0.4331(2) 0.18781(14) 1.000 0.0402(7) . .
C10 C Uani 0.7982(3) 0.3874(2) 0.17996(13) 1.000 0.0393(7) . .
C11 C Uani 0.7927(3) 0.6100(3) 0.05961(13) 1.000 0.0423(8) . .
C12 C Uani 0.8777(4) 0.7209(3) 0.04288(19) 1.000 0.0621(11) . .
C13 C Uani 0.7389(4) 0.5578(4) -0.00942(15) 1.000 0.0637(10) . .
C14 C Uani 0.8285(3) 0.3287(2) 0.11252(15) 1.000 0.0461(9) . .
C15 C Uani 0.6988(4) 0.6684(4) 0.33201(16) 1.000 0.0656(11) . .
C16 C Uani 0.6186(3) 0.9033(3) 0.14289(17) 1.000 0.0516(10) . .
C17 C Uani 0.6688(5) 1.0241(3) 0.1209(3) 1.000 0.0906(18) . .
C18 C Uani 0.3436(3) 0.5352(3) 0.1132(2) 1.000 0.0619(11) . .
C19 C Uani 0.2103(4) 0.5775(5) 0.1456(3) 1.000 0.104(2) . .
C20 C Uani 1.0009(6) 0.2712(4) 0.03079(18) 1.000 0.0875(18) . .
H1 H Uiso 0.98180 0.35340 0.21780 1.000 0.0530 calc R
H2A H Uiso 0.94070 0.37890 0.33340 1.000 0.0610 calc R
H2B H Uiso 0.78610 0.42040 0.31890 1.000 0.0610 calc R
H3A H Uiso 0.94240 0.57700 0.36190 1.000 0.0610 calc R
H3B H Uiso 1.01680 0.57350 0.28900 1.000 0.0610 calc R
H5 H Uiso 0.90420 0.65420 0.19310 1.000 0.0440 calc R
H6 H Uiso 0.61390 0.70750 0.20470 1.000 0.0440 calc R
H7 H Uiso 0.59790 0.67680 0.08310 1.000 0.0440 calc R
H8 H Uiso 0.57980 0.46700 0.08830 1.000 0.0470 calc R
H9A H Uiso 0.64330 0.47580 0.23150 1.000 0.0480 calc R
H9B H Uiso 0.58700 0.36500 0.19130 1.000 0.0480 calc R
H11 H Uiso 0.85590 0.55180 0.08100 1.000 0.0510 calc R
H12A H Uiso 0.95110 0.70110 0.01060 1.000 0.0930 calc R
H12B H Uiso 0.91850 0.75170 0.08480 1.000 0.0930 calc R
H12C H Uiso 0.81720 0.77980 0.02270 1.000 0.0930 calc R
H13A H Uiso 0.66520 0.60730 -0.02750 1.000 0.0950 calc R
H13B H Uiso 0.70320 0.47920 -0.00160 1.000 0.0950 calc R
H13C H Uiso 0.81490 0.55450 -0.04220 1.000 0.0950 calc R
H15A H Uiso 0.62300 0.70320 0.30610 1.000 0.0980 calc R
H15B H Uiso 0.73130 0.72380 0.36630 1.000 0.0980 calc R
H15C H Uiso 0.66640 0.59740 0.35450 1.000 0.0980 calc R
H17A H Uiso 0.59180 1.06770 0.10100 1.000 0.1360 calc R
H17B H Uiso 0.74220 1.01560 0.08700 1.000 0.1360 calc R
H17C H Uiso 0.70440 1.06610 0.16050 1.000 0.1360 calc R
H19A H Uiso 0.14680 0.60370 0.11000 1.000 0.1560 calc R
H19B H Uiso 0.23030 0.64230 0.17650 1.000 0.1560 calc R
H19C H Uiso 0.16800 0.51360 0.17120 1.000 0.1560 calc R
H20A H Uiso 0.95850 0.19390 0.02750 1.000 0.1310 calc R
H20B H Uiso 1.10120 0.26380 0.02680 1.000 0.1310 calc R
H20C H Uiso 0.96610 0.32080 -0.00600 1.000 0.1310 calc R

loop_
_atom_type_symbol
_atom_type_description
_atom_type_scat_dispersion_real
_atom_type_scat_dispersion_imag
_atom_type_scat_source
O O 0.0106 0.0060 'International Tables Vol C Tables 4.2.6.8 and 6.1.1.4'
H H 0.0000 0.0000 'International Tables Vol C Tables 4.2.6.8 and 6.1.1.4'
C C 0.0033 0.0016 'International Tables Vol C Tables 4.2.6.8 and 6.1.1.4'

loop_
_geom_angle_atom_site_label_1
_geom_angle_atom_site_label_2
_geom_angle_atom_site_label_3
_geom_angle
_geom_angle_publ_flag
C6 O1 C16 117.7(2) yes
C14 O2 C20 115.7(3) yes
C8 O3 C18 118.3(2) yes
C2 C1 C10 128.6(3) no
C1 C2 C3 113.2(2) no
C2 C3 C4 108.7(2) no
C3 C4 C5 118.8(2) no
C3 C4 C15 115.9(2) no
C5 C4 C15 124.8(3) no
C4 C5 C6 125.4(3) no
O1 C6 C5 107.4(2) yes
O1 C6 C7 110.8(2) yes
C5 C6 C7 113.2(2) no
C6 C7 C8 110.7(2) no
C6 C7 C11 116.7(2) no
C8 C7 C11 112.2(2) no
O3 C8 C7 106.55(19) yes
O3 C8 C9 103.4(2) yes
C7 C8 C9 121.9(2) no
C8 C9 C10 117.5(2) no
C1 C10 C9 125.4(2) no
C1 C10 C14 119.5(2) no
C9 C10 C14 114.8(2) no
C7 C11 C12 114.2(3) no
C7 C11 C13 110.1(2) no
C12 C11 C13 107.8(3) no
O2 C14 O5 123.1(3) yes
O2 C14 C10 113.4(2) yes
O5 C14 C10 123.5(3) yes
O1 C16 O4 123.9(3) yes
O1 C16 C17 110.5(3) yes
O4 C16 C17 125.6(3) yes
O3 C18 O6 122.9(3) yes
O3 C18 C19 111.8(3) yes
O6 C18 C19 125.2(3) yes
C2 C1 H1 116.00 no
C10 C1 H1 116.00 no
C1 C2 H2A 109.00 no
C1 C2 H2B 109.00 no
C3 C2 H2A 109.00 no
C3 C2 H2B 109.00 no
H2A C2 H2B 108.00 no
C2 C3 H3A 110.00 no
C2 C3 H3B 110.00 no
C4 C3 H3A 110.00 no
C4 C3 H3B 110.00 no
H3A C3 H3B 108.00 no
C4 C5 H5 117.00 no
C6 C5 H5 117.00 no
O1 C6 H6 108.00 no
C5 C6 H6 108.00 no
C7 C6 H6 108.00 no
C6 C7 H7 105.00 no
C8 C7 H7 105.00 no
C11 C7 H7 105.00 no
O3 C8 H8 108.00 no
C7 C8 H8 108.00 no
C9 C8 H8 108.00 no
C8 C9 H9A 108.00 no
C8 C9 H9B 108.00 no
C10 C9 H9A 108.00 no
C10 C9 H9B 108.00 no
H9A C9 H9B 107.00 no
C7 C11 H11 108.00 no
C12 C11 H11 108.00 no
C13 C11 H11 108.00 no
C11 C12 H12A 109.00 no
C11 C12 H12B 109.00 no
C11 C12 H12C 110.00 no
H12A C12 H12B 110.00 no
H12A C12 H12C 109.00 no
H12B C12 H12C 109.00 no
C11 C13 H13A 110.00 no
C11 C13 H13B 109.00 no
C11 C13 H13C 109.00 no
H13A C13 H13B 110.00 no
H13A C13 H13C 109.00 no
H13B C13 H13C 109.00 no
C4 C15 H15A 109.00 no
C4 C15 H15B 109.00 no
C4 C15 H15C 109.00 no
H15A C15 H15B 110.00 no
H15A C15 H15C 109.00 no
H15B C15 H15C 109.00 no
C16 C17 H17A 109.00 no
C16 C17 H17B 109.00 no
C16 C17 H17C 110.00 no
H17A C17 H17B 109.00 no
H17A C17 H17C 110.00 no
H17B C17 H17C 109.00 no
C18 C19 H19A 109.00 no
C18 C19 H19B 110.00 no
C18 C19 H19C 109.00 no
H19A C19 H19B 110.00 no
H19A C19 H19C 109.00 no
H19B C19 H19C 109.00 no
O2 C20 H20A 109.00 no
O2 C20 H20B 110.00 no
O2 C20 H20C 109.00 no
H20A C20 H20B 109.00 no
H20A C20 H20C 109.00 no
H20B C20 H20C 109.00 no

loop_
_geom_bond_atom_site_label_1
_geom_bond_atom_site_label_2
_geom_bond_distance
_geom_bond_publ_flag
O1 C6 1.469(3) yes
O1 C16 1.335(4) yes
O2 C14 1.338(4) yes
O2 C20 1.451(4) yes
O3 C8 1.457(3) yes
O3 C18 1.333(4) yes
O4 C16 1.195(4) yes
O5 C14 1.193(4) yes
O6 C18 1.183(5) yes
C1 C2 1.506(4) no
C1 C10 1.335(4) no
C2 C3 1.546(5) no
C3 C4 1.495(4) no
C4 C5 1.336(4) no
C4 C15 1.490(4) no
C5 C6 1.487(4) no
C6 C7 1.547(3) no
C7 C8 1.548(3) no
C7 C11 1.557(4) no
C8 C9 1.536(4) no
C9 C10 1.515(4) no
C10 C14 1.486(4) no
C11 C12 1.521(5) no
C11 C13 1.541(4) no
C16 C17 1.502(5) no
C18 C19 1.490(5) no
C1 H1 0.9300 no
C2 H2A 0.9700 no
C2 H2B 0.9700 no
C3 H3A 0.9700 no
C3 H3B 0.9700 no
C5 H5 0.9300 no
C6 H6 0.9800 no
C7 H7 0.9800 no
C8 H8 0.9800 no
C9 H9A 0.9700 no
C9 H9B 0.9700 no
C11 H11 0.9800 no
C12 H12A 0.9600 no
C12 H12B 0.9600 no
C12 H12C 0.9600 no
C13 H13A 0.9600 no
C13 H13B 0.9600 no
C13 H13C 0.9600 no
C15 H15A 0.9600 no
C15 H15B 0.9600 no
C15 H15C 0.9600 no
C17 H17A 0.9600 no
C17 H17B 0.9600 no
C17 H17C 0.9600 no
C19 H19A 0.9600 no
C19 H19B 0.9600 no
C19 H19C 0.9600 no
C20 H20A 0.9600 no
C20 H20B 0.9600 no
C20 H20C 0.9600 no

loop_
_geom_contact_atom_site_label_1
_geom_contact_atom_site_label_2
_geom_contact_distance
_geom_contact_site_symmetry_2
_geom_contact_publ_flag
O1 C12 2.878(4) . no
O4 C7 3.244(3) . no
O5 C17 3.194(4) 1_545 no
O5 C20 3.127(6) 3_455 no
O5 C8 3.077(3) . no
O1 H12B 2.4400 . no
O1 H12C 2.7600 . no
O2 H11 2.7800 . no
O2 H1 2.3500 . no
O3 H6 2.5400 . no
O4 H6 2.4200 . no
O4 H7 2.7200 . no
O4 H13C 2.8100 3_465 no
O4 H2B 2.8300 4_655 no
O4 H9A 2.9100 4_655 no
O5 H9B 2.7900 . no
O5 H13B 2.6100 . no
O5 H8 2.5100 . no
O5 H20A 2.5200 . no
O5 H20C 2.6800 . no
O5 H17A 2.9100 1_545 no
O5 H20B 2.4400 3_455 no
O6 H8 2.2600 . no
O6 H20A 2.8600 3_455 no
C1 C5 3.230(3) . no
C4 C10 3.468(3) . no
C4 C9 3.362(4) . no
C5 C10 3.201(3) . no
C5 C9 3.113(3) . no
C5 C1 3.230(3) . no
C5 C12 3.446(4) . no
C7 O4 3.244(3) . no
C8 O5 3.077(3) . no
C9 C4 3.362(4) . no
C9 C5 3.113(3) . no
C10 C5 3.201(3) . no
C10 C11 3.414(4) . no
C10 C4 3.468(3) . no
C11 C10 3.414(4) . no
C11 C14 3.343(4) . no
C12 C5 3.446(4) . no
C12 O1 2.878(4) . no
C13 C14 3.590(5) . no
C14 C11 3.343(4) . no
C14 C13 3.590(5) . no
C17 O5 3.194(4) 1_565 no
C20 O5 3.127(6) 3_555 no
C2 H15C 2.9600 . no
C2 H9A 2.7200 . no
C4 H9A 2.6600 . no
C4 H1 3.0900 4_755 no
C5 H12B 2.8800 . no
C5 H9A 2.7200 . no
C5 H11 2.9200 . no
C6 H9A 2.8800 . no
C6 H15A 2.6200 . no
C6 H12B 2.7700 . no
C8 H13B 2.7800 . no
C9 H2B 2.8400 . no
C10 H11 2.7100 . no
C11 H5 2.8300 . no
C12 H5 3.0000 . no
C13 H8 2.6200 . no
C14 H11 2.6000 . no
C14 H13B 3.0200 . no
C14 H8 2.8700 . no
C15 H9A 2.9500 . no
C15 H2B 2.9200 . no
C15 H6 2.6200 . no
C16 H7 2.8000 . no
C18 H7 2.9500 . no
C20 H3A 3.0600 4_745 no
H1 O2 2.3500 . no
H1 C4 3.0900 4_745 no
H2A H12B 2.5100 4_745 no
H2B C9 2.8400 . no
H2B C15 2.9200 . no
H2B H9A 2.2500 . no
H2B H15C 2.3900 . no
H2B O4 2.8300 4_645 no
H3A C20 3.0600 4_755 no
H3B H5 2.3200 . no
H5 C11 2.8300 . no
H5 C12 3.0000 . no
H5 H3B 2.3200 . no
H5 H11 2.4900 . no
H5 H12B 2.3600 . no
H6 O3 2.5400 . no
H6 O4 2.4200 . no
H6 C15 2.6200 . no
H6 H15A 1.9600 . no
H7 O4 2.7200 . no
H7 C16 2.8000 . no
H7 C18 2.9500 . no
H7 H13A 2.3600 . no
H8 O5 2.5100 . no
H8 O6 2.2600 . no
H8 C13 2.6200 . no
H8 C14 2.8700 . no
H8 H13B 2.1000 . no
H9A C2 2.7200 . no
H9A C4 2.6600 . no
H9A C5 2.7200 . no
H9A C6 2.8800 . no
H9A C15 2.9500 . no
H9A H2B 2.2500 . no
H9A O4 2.9100 4_645 no
H9B O5 2.7900 . no
H11 O2 2.7800 . no
H11 C5 2.9200 . no
H11 C10 2.7100 . no
H11 C14 2.6000 . no
H11 H5 2.4900 . no
H12A H13C 2.3300 . no
H12B O1 2.4400 . no
H12B C5 2.8800 . no
H12B C6 2.7700 . no
H12B H5 2.3600 . no
H12B H2A 2.5100 4_755 no
H12C O1 2.7600 . no
H13A H7 2.3600 . no
H13B O5 2.6100 . no
H13B C8 2.7800 . no
H13B C14 3.0200 . no
H13B H8 2.1000 . no
H13C H12A 2.3300 . no
H13C O4 2.8100 3_565 no
H15A C6 2.6200 . no
H15A H6 1.9600 . no
H15C C2 2.9600 . no
H15C H2B 2.3900 . no
H17A O5 2.9100 1_565 no
H17A H20C 2.5200 3_465 no
H20A O5 2.5200 . no
H20A O6 2.8600 3_555 no
H20B O5 2.4400 3_555 no
H20C O5 2.6800 . no
H20C H17A 2.5200 3_565 no

loop_
_geom_hbond_atom_site_label_D
_geom_hbond_atom_site_label_H
_geom_hbond_atom_site_label_A
_geom_hbond_distance_DH
_geom_hbond_distance_HA
_geom_hbond_distance_DA
_geom_hbond_angle_DHA
_geom_hbond_site_symmetry_A
_geom_hbond_publ_flag
C1 H1 O2 0.9300 2.3500 2.733(3) 104.00 . no
C6 H6 O3 0.9800 2.5400 2.965(3) 106.00 . no
C8 H8 O5 0.9800 2.5100 3.077(3) 116.00 . no
C8 H8 O6 0.9800 2.2600 2.682(4) 105.00 . no
C12 H12B O1 0.9600 2.4400 2.878(4) 108.00 . no
C20 H20B O5 0.9600 2.4400 3.127(6) 128.00 3_555 no

loop_
_geom_torsion_atom_site_label_1
_geom_torsion_atom_site_label_2
_geom_torsion_atom_site_label_3
_geom_torsion_atom_site_label_4
_geom_torsion
_geom_torsion_publ_flag
C16 O1 C6 C5 -154.3(2) no
C16 O1 C6 C7 81.6(3) no
C6 O1 C16 O4 2.0(5) no
C6 O1 C16 C17 -177.7(3) no
C20 O2 C14 O5 1.4(4) no
C20 O2 C14 C10 -178.0(3) no
C18 O3 C8 C7 100.9(3) no
C18 O3 C8 C9 -129.5(3) no
C8 O3 C18 O6 0.8(5) no
C8 O3 C18 C19 -177.6(3) no
C2 C1 C10 C14 -173.9(3) no
C10 C1 C2 C3 -91.3(4) no
C2 C1 C10 C9 -1.2(4) no
C1 C2 C3 C4 74.4(3) no
C2 C3 C4 C5 -86.4(3) no
C2 C3 C4 C15 85.7(3) no
C15 C4 C5 C6 -11.1(4) no
C3 C4 C5 C6 160.2(2) no
C4 C5 C6 C7 -125.6(3) no
C4 C5 C6 O1 111.8(3) no
O1 C6 C7 C8 -162.6(2) no
C5 C6 C7 C11 -53.3(3) no
O1 C6 C7 C11 67.4(3) no
C5 C6 C7 C8 76.6(3) no
C6 C7 C8 O3 67.3(3) no
C8 C7 C11 C12 -175.0(2) no
C8 C7 C11 C13 63.5(3) no
C11 C7 C8 C9 81.6(3) no
C6 C7 C8 C9 -50.7(3) no
C11 C7 C8 O3 -160.4(2) no
C6 C7 C11 C12 -45.8(3) no
C6 C7 C11 C13 -167.3(3) no
O3 C8 C9 C10 -176.5(2) no
C7 C8 C9 C10 -56.9(3) no
C8 C9 C10 C1 134.4(3) no
C8 C9 C10 C14 -52.7(3) no
C9 C10 C14 O2 159.5(2) no
C9 C10 C14 O5 -19.9(4) no
C1 C10 C14 O2 -27.1(3) no
C1 C10 C14 O5 153.5(3) no

loop_
_cod_related_entry_id
_cod_related_entry_database
_cod_related_entry_code
1 ChemSpider 30651722
